data_4507820
loop_
_publ_author_name
'Fan, Liming'
'Zhang, Xiutang'
'Sun, Zhong'
'Zhang, Wei'
'Ding, Yuanshuai'
'Fan, Weiliu'
'Sun, Liming'
'Zhao, Xian'
'Lei, Han'

_publ_section_title
;
 Ancillary Ligands Dependent Structural Diversity of A Series of
 Metal--Organic Frameworks Based on 3,5-Bis(3-carboxyphenyl)pyridine
;
_journal_issue 6
_journal_name_full 'Crystal Growth &amp; Design'
_journal_page_first 2462
_journal_paper_doi 10.1021/cg400172w
_journal_volume 13
_journal_year 2013
_chemical_formula_moiety 'C38 H24 Cu N2 O8'
_chemical_formula_sum 'C38 H24 Cu N2 O8'
_chemical_formula_weight 700.13
_chemical_name_systematic
; 
 ? 
;
_space_group_IT_number 61
_symmetry_cell_setting orthorhombic
_symmetry_space_group_name_Hall '-P 2ac 2ab'
_symmetry_space_group_name_H-M 'P b c a'
_atom_sites_solution_hydrogens geom
_atom_sites_solution_primary direct
_atom_sites_solution_secondary difmap
_audit_creation_method SHELXL-97
_cell_angle_alpha 90.00
_cell_angle_beta 90.00
_cell_angle_gamma 90.00
_cell_formula_units_Z 4
_cell_length_a 15.4331(16)
_cell_length_b 12.9048(13)
_cell_length_c 15.7762(16)
_cell_measurement_reflns_used 2613
_cell_measurement_temperature 293(2)
_cell_measurement_theta_max 22.68
_cell_measurement_theta_min 2.43
_cell_volume 3142.0(6)
_computing_cell_refinement 'Bruker SAINT'
_computing_data_collection 'Bruker APEX2'
_computing_data_reduction 'Bruker SAINT'
_computing_molecular_graphics 'Bruker SHELXTL'
_computing_publication_material 'Bruker SHELXTL'
_computing_structure_refinement 'SHELXL-97 (Sheldrick, 1997)'
_computing_structure_solution 'SHELXS-97 (Sheldrick, 1990)'
_diffrn_ambient_temperature 293(2)
_diffrn_measured_fraction_theta_full 1.000
_diffrn_measured_fraction_theta_max 1.000
_diffrn_measurement_device_type 'Bruker APEXII CCD'
_diffrn_measurement_method 'phi and omega scans'
_diffrn_radiation_monochromator graphite
_diffrn_radiation_source 'fine-focus sealed tube'
_diffrn_radiation_type MoK\a
_diffrn_radiation_wavelength 0.71073
_diffrn_reflns_av_R_equivalents 0.0600
_diffrn_reflns_av_sigmaI/netI 0.0433
_diffrn_reflns_limit_h_max 18
_diffrn_reflns_limit_h_min -17
_diffrn_reflns_limit_k_max 15
_diffrn_reflns_limit_k_min -15
_diffrn_reflns_limit_l_max 18
_diffrn_reflns_limit_l_min -15
_diffrn_reflns_number 15191
_diffrn_reflns_theta_full 25.10
_diffrn_reflns_theta_max 25.10
_diffrn_reflns_theta_min 2.43
_diffrn_standards_number 0
_exptl_absorpt_coefficient_mu 0.755
_exptl_absorpt_correction_T_max 0.9148
_exptl_absorpt_correction_T_min 0.7323
_exptl_absorpt_correction_type multi-scan
_exptl_absorpt_process_details '(SADABS; Bruker, 2001)'
_exptl_crystal_colour blue
_exptl_crystal_density_diffrn 1.480
_exptl_crystal_density_method 'not measured'
_exptl_crystal_description block
_exptl_crystal_F_000 1436
_exptl_crystal_size_max 0.44
_exptl_crystal_size_mid 0.18
_exptl_crystal_size_min 0.12
_refine_diff_density_max 0.700
_refine_diff_density_min -1.337
_refine_diff_density_rms 0.157
_refine_ls_extinction_method none
_refine_ls_goodness_of_fit_ref 1.004
_refine_ls_hydrogen_treatment noref
_refine_ls_matrix_type full
_refine_ls_number_parameters 224
_refine_ls_number_reflns 2800
_refine_ls_number_restraints 0
_refine_ls_restrained_S_all 1.004
_refine_ls_R_factor_all 0.0532
_refine_ls_R_factor_gt 0.0349
_refine_ls_shift/su_max 0.001
_refine_ls_shift/su_mean 0.000
_refine_ls_structure_factor_coef Fsqd
_refine_ls_weighting_details 'calc w=1/[\s^2^(Fo^2^)+(0.3450P)^2^+87.9919P] where P=(Fo^2^+2Fc^2^)/3'
_refine_ls_weighting_scheme calc
_refine_ls_wR_factor_gt 0.0693
_refine_ls_wR_factor_ref 0.0751
_reflns_number_gt 2116
_reflns_number_total 2800
_reflns_threshold_expression >2sigma(I)
_cod_data_source_file cg400172w_si_002.cif
_cod_data_source_block z
_cod_database_code 4507820

loop_
_symmetry_equiv_pos_as_xyz
'x, y, z'
'-x+1/2, -y, z+1/2'
'x+1/2, -y+1/2, -z'
'-x, y+1/2, -z+1/2'
'-x, -y, -z'
'x-1/2, y, -z-1/2'
'-x-1/2, y-1/2, z'
'x, -y-1/2, z-1/2'

loop_
_atom_site_label
_atom_site_type_symbol
_atom_site_fract_x
_atom_site_fract_y
_atom_site_fract_z
_atom_site_U_iso_or_equiv
_atom_site_adp_type
_atom_site_occupancy
_atom_site_symmetry_multiplicity
_atom_site_calc_flag
_atom_site_refinement_flags
C1 C 0.1146(7) 0.1354(8) 0.4045(7) 0.039(3) Uani 1 1 d .
H1 H 0.1488 0.0762 0.4054 0.047 Uiso 1 1 calc R
C2 C 0.1494(6) 0.2244(8) 0.3671(7) 0.033(2) Uani 1 1 d .
C3 C 0.0961(7) 0.3116(8) 0.3634(7) 0.037(3) Uani 1 1 d .
H3 H 0.1163 0.3722 0.3385 0.045 Uiso 1 1 calc R
C4 C 0.0121(7) 0.3079(8) 0.3972(7) 0.035(2) Uani 1 1 d .
C5 C -0.0143(7) 0.2138(8) 0.4347(7) 0.034(2) Uani 1 1 d .
H5 H -0.0697 0.2104 0.4578 0.041 Uiso 1 1 calc R
C6 C 0.2388(7) 0.2211(8) 0.3338(7) 0.037(2) Uani 1 1 d .
C7 C 0.2628(8) 0.1391(9) 0.2826(8) 0.050(3) Uani 1 1 d .
H7 H 0.2220 0.0898 0.2667 0.060 Uiso 1 1 calc R
C8 C 0.3479(9) 0.1304(11) 0.2551(9) 0.059(4) Uani 1 1 d .
H8 H 0.3643 0.0761 0.2197 0.071 Uiso 1 1 calc R
C9 C 0.4071(8) 0.2023(10) 0.2804(7) 0.048(3) Uani 1 1 d .
H9 H 0.4641 0.1968 0.2616 0.057 Uiso 1 1 calc R
C10 C 0.3850(6) 0.2815(8) 0.3324(7) 0.033(2) Uani 1 1 d .
C11 C 0.2996(6) 0.2924(8) 0.3602(7) 0.034(2) Uani 1 1 d .
H11 H 0.2840 0.3467 0.3958 0.041 Uiso 1 1 calc R
C12 C 0.4567(7) 0.3533(8) 0.3682(7) 0.040(3) Uani 1 1 d .
C13 C -0.0476(6) 0.3964(8) 0.3971(7) 0.036(2) Uani 1 1 d .
C14 C -0.1389(6) 0.3825(8) 0.3985(7) 0.034(2) Uani 1 1 d .
H14 H -0.1613 0.3160 0.3928 0.040 Uiso 1 1 calc R
C15 C -0.1964(7) 0.4657(9) 0.4081(7) 0.038(3) Uani 1 1 d .
C16 C -0.1630(9) 0.5649(9) 0.4110(8) 0.052(3) Uani 1 1 d .
H16 H -0.2006 0.6207 0.4170 0.062 Uiso 1 1 calc R
C17 C -0.0767(8) 0.5826(9) 0.4052(9) 0.051(3) Uani 1 1 d .
H17 H -0.0557 0.6502 0.4054 0.061 Uiso 1 1 calc R
C18 C -0.0191(8) 0.4991(9) 0.3989(9) 0.048(3) Uani 1 1 d .
H18 H 0.0401 0.5125 0.3959 0.057 Uiso 1 1 calc R
C19 C -0.2918(8) 0.4494(9) 0.4083(8) 0.046(3) Uani 1 1 d .
Cu1 Cu 0.5000 0.5000 0.5000 0.0392(6) Uani 1 2 d S
N1 N 0.0356(5) 0.1294(7) 0.4389(6) 0.035(2) Uani 1 1 d .
O1 O 0.4323(4) 0.4205(5) 0.4194(5) 0.0362(18) Uani 1 1 d .
O2 O 0.5295(6) 0.3358(8) 0.3418(7) 0.066(3) Uani 1 1 d .
O3 O -0.3424(6) 0.5151(6) 0.4320(6) 0.053(2) Uani 1 1 d .
O4 O -0.3167(5) 0.3549(7) 0.3855(9) 0.073(3) Uani 1 1 d .
H4 H -0.2794 0.3287 0.3554 0.110 Uiso 1 1 calc R

loop_
_atom_site_aniso_label
_atom_site_aniso_U_11
_atom_site_aniso_U_22
_atom_site_aniso_U_33
_atom_site_aniso_U_23
_atom_site_aniso_U_13
_atom_site_aniso_U_12
C1 0.044(6) 0.030(5) 0.042(6) -0.008(4) -0.007(5) -0.001(5)
C2 0.021(4) 0.036(5) 0.041(5) 0.003(4) -0.007(4) -0.002(4)
C3 0.028(5) 0.033(5) 0.051(6) 0.003(5) -0.007(5) -0.008(4)
C4 0.032(5) 0.030(5) 0.043(6) -0.002(4) -0.016(4) -0.009(4)
C5 0.031(5) 0.023(5) 0.047(6) -0.002(4) -0.001(5) -0.002(4)
C6 0.033(5) 0.034(5) 0.043(5) 0.004(5) 0.004(5) -0.004(4)
C7 0.057(7) 0.047(6) 0.046(6) -0.017(5) 0.000(6) -0.032(6)
C8 0.055(7) 0.067(8) 0.054(7) -0.027(6) 0.018(6) -0.031(7)
C9 0.036(6) 0.062(7) 0.045(6) -0.009(6) 0.012(5) -0.019(6)
C10 0.026(5) 0.030(5) 0.044(5) 0.002(4) -0.006(4) 0.001(4)
C11 0.030(5) 0.031(5) 0.042(5) -0.006(4) -0.002(4) -0.004(4)
C12 0.032(5) 0.035(5) 0.052(6) 0.004(5) -0.013(5) -0.006(5)
C13 0.026(5) 0.037(5) 0.046(6) 0.005(5) -0.013(4) 0.009(4)
C14 0.016(4) 0.031(5) 0.053(6) 0.000(4) 0.000(4) 0.010(4)
C15 0.033(5) 0.036(5) 0.046(6) -0.004(5) -0.001(5) 0.010(4)
C16 0.060(8) 0.035(6) 0.060(7) 0.001(5) -0.021(6) -0.008(6)
C17 0.051(7) 0.027(5) 0.074(8) 0.001(5) -0.014(6) -0.012(5)
C18 0.040(6) 0.039(6) 0.063(8) 0.005(5) -0.015(6) 0.007(5)
C19 0.038(6) 0.041(6) 0.057(7) 0.006(5) -0.006(5) 0.001(5)
Cu1 0.0385(11) 0.0250(10) 0.0541(12) 0.0012(8) -0.0118(8) -0.0032(7)
N1 0.015(4) 0.039(5) 0.051(5) 0.000(4) 0.006(4) 0.011(4)
O1 0.015(3) 0.035(4) 0.058(4) -0.008(3) -0.005(3) 0.005(3)
O2 0.034(4) 0.070(6) 0.095(7) -0.022(5) 0.006(5) -0.009(5)
O3 0.042(5) 0.046(5) 0.072(6) 0.006(4) 0.006(4) 0.005(4)
O4 0.028(4) 0.050(5) 0.141(10) -0.028(6) -0.007(5) 0.012(4)

loop_
_atom_type_symbol
_atom_type_description
_atom_type_scat_dispersion_real
_atom_type_scat_dispersion_imag
_atom_type_scat_source
C C 0.0033 0.0016 'International Tables Vol C Tables 4.2.6.8 and 6.1.1.4'
H H 0.0000 0.0000 'International Tables Vol C Tables 4.2.6.8 and 6.1.1.4'
N N 0.0061 0.0033 'International Tables Vol C Tables 4.2.6.8 and 6.1.1.4'
O O 0.0106 0.0060 'International Tables Vol C Tables 4.2.6.8 and 6.1.1.4'
Cu Cu 0.3201 1.2651 'International Tables Vol C Tables 4.2.6.8 and 6.1.1.4'

loop_
_geom_angle_atom_site_label_1
_geom_angle_atom_site_label_2
_geom_angle_atom_site_label_3
_geom_angle
_geom_angle_site_symmetry_1
_geom_angle_site_symmetry_3
N1 C1 C2 124.7(10) . .
N1 C1 H1 117.6 . .
C2 C1 H1 117.6 . .
C1 C2 C3 117.0(9) . .
C1 C2 C6 119.0(9) . .
C3 C2 C6 124.0(9) . .
C2 C3 C4 120.1(10) . .
C2 C3 H3 120.0 . .
C4 C3 H3 119.9 . .
C5 C4 C3 117.1(10) . .
C5 C4 C13 119.3(10) . .
C3 C4 C13 123.6(10) . .
N1 C5 C4 123.8(10) . .
N1 C5 H5 118.1 . .
C4 C5 H5 118.1 . .
C11 C6 C7 120.3(10) . .
C11 C6 C2 120.7(10) . .
C7 C6 C2 118.7(10) . .
C6 C7 C8 119.9(10) . .
C6 C7 H7 120.0 . .
C8 C7 H7 120.1 . .
C9 C8 C7 119.2(12) . .
C9 C8 H8 120.4 . .
C7 C8 H8 120.4 . .
C8 C9 C10 121.5(11) . .
C8 C9 H9 119.3 . .
C10 C9 H9 119.3 . .
C9 C10 C11 120.3(10) . .
C9 C10 C12 119.4(10) . .
C11 C10 C12 120.0(9) . .
C6 C11 C10 118.8(10) . .
C6 C11 H11 120.6 . .
C10 C11 H11 120.6 . .
O2 C12 O1 129.1(10) . .
O2 C12 C10 115.0(10) . .
O1 C12 C10 115.9(9) . .
C18 C13 C14 115.6(9) . .
C18 C13 C4 122.7(9) . .
C14 C13 C4 121.7(9) . .
C15 C14 C13 122.2(10) . .
C15 C14 H14 118.9 . .
C13 C14 H14 118.9 . .
C16 C15 C14 118.6(10) . .
C16 C15 C19 120.0(10) . .
C14 C15 C19 121.2(10) . .
C17 C16 C15 121.4(12) . .
C17 C16 H16 119.3 . .
C15 C16 H16 119.3 . .
C16 C17 C18 119.9(11) . .
C16 C17 H17 120.0 . .
C18 C17 H17 120.0 . .
C13 C18 C17 122.1(11) . .
C13 C18 H18 119.0 . .
C17 C18 H18 118.9 . .
O3 C19 O4 122.6(11) . .
O3 C19 C15 122.7(11) . .
O4 C19 C15 114.6(10) . .
O1 Cu1 O1 180.000(1) 5_666 .
O1 Cu1 N1 88.7(3) 5_666 3_556
O1 Cu1 N1 91.3(3) . 3_556
O1 Cu1 N1 91.3(3) 5_666 7_665
O1 Cu1 N1 88.7(3) . 7_665
N1 Cu1 N1 180.0(5) 3_556 7_665
C5 N1 C1 117.3(9) . .
C5 N1 Cu1 123.0(7) . 3_456
C1 N1 Cu1 119.6(7) . 3_456
C12 O1 Cu1 129.2(7) . .
C19 O4 H4 109.5 . .

loop_
_geom_bond_atom_site_label_1
_geom_bond_atom_site_label_2
_geom_bond_distance
_geom_bond_site_symmetry_2
C1 N1 1.336(14) .
C1 C2 1.398(15) .
C1 H1 0.9300 .
C2 C3 1.394(14) .
C2 C6 1.478(14) .
C3 C4 1.403(15) .
C3 H3 0.9300 .
C4 C5 1.410(15) .
C4 C13 1.467(14) .
C5 N1 1.337(13) .
C5 H5 0.9300 .
C6 C11 1.378(15) .
C6 C7 1.383(16) .
C7 C8 1.387(18) .
C7 H7 0.9300 .
C8 C9 1.363(17) .
C8 H8 0.9300 .
C9 C10 1.355(16) .
C9 H9 0.9300 .
C10 C11 1.395(14) .
C10 C12 1.551(14) .
C11 H11 0.9300 .
C12 O2 1.219(15) .
C12 O1 1.244(14) .
C13 C18 1.398(15) .
C13 C14 1.420(14) .
C14 C15 1.401(14) .
C14 H14 0.9300 .
C15 C16 1.380(16) .
C15 C19 1.488(16) .
C16 C17 1.355(18) .
C16 H16 0.9300 .
C17 C18 1.400(16) .
C17 H17 0.9300 .
C18 H18 0.9300 .
C19 O3 1.213(15) .
C19 O4 1.327(15) .
Cu1 O1 1.939(7) 5_666
Cu1 O1 1.939(7) .
Cu1 N1 2.005(9) 3_556
Cu1 N1 2.005(9) 7_665
N1 Cu1 2.005(9) 3_456
O4 H4 0.8200 .
